data_1516743
loop_
_publ_author_name
'Fekner, Tomasz'
'M\"uller-Bunz, Helge'
'Guiry, Patrick J.'

_publ_section_title
;
 Synthesis and application of quinazoline-oxazoline-containing (quinazox)
 ligands.
;
_journal_issue 22
_journal_name_full 'Organic letters'
_journal_page_first 5109
_journal_page_last 5112
_journal_paper_doi 10.1021/ol062023+
_journal_volume 8
_journal_year 2006
_chemical_formula_sum 'C39 H36 N3 O P'
_chemical_formula_weight 593.68
_chemical_name_systematic
; 
 ? 
;
_space_group_IT_number 19
_symmetry_cell_setting orthorhombic
_symmetry_space_group_name_Hall 'P 2ac 2ab'
_symmetry_space_group_name_H-M 'P 21 21 21'
_atom_sites_solution_hydrogens difmap
_atom_sites_solution_primary direct
_atom_sites_solution_secondary difmap
_audit_creation_method SHELXL-97
_cell_angle_alpha 90.00
_cell_angle_beta 90.00
_cell_angle_gamma 90.00
_cell_formula_units_Z 4
_cell_length_a 10.6365(12)
_cell_length_b 16.1655(19)
_cell_length_c 18.138(2)
_cell_measurement_reflns_used 9428
_cell_measurement_temperature 100(2)
_cell_measurement_theta_max 28.39
_cell_measurement_theta_min 2.22
_cell_volume 3118.7(6)
_computing_cell_refinement 'Bruker SMART'
_computing_data_collection 'Bruker SMART'
_computing_data_reduction 'Bruker SAINT'
_computing_molecular_graphics 'Bruker SHELXTL'
_computing_publication_material 'Bruker SHELXTL'
_computing_structure_refinement 'SHELXL-97 (Sheldrick, 1997)'
_computing_structure_solution 'SHELXS-97 (Sheldrick, 1990)'
_diffrn_ambient_temperature 100(2)
_diffrn_measured_fraction_theta_full 1.000
_diffrn_measured_fraction_theta_max 1.000
_diffrn_measurement_device_type 'CCD area detector'
_diffrn_measurement_method 'phi and omega scans'
_diffrn_radiation_monochromator graphite
_diffrn_radiation_source 'fine-focus sealed tube'
_diffrn_radiation_type MoK\a
_diffrn_radiation_wavelength 0.71073
_diffrn_reflns_av_R_equivalents 0.0300
_diffrn_reflns_av_sigmaI/netI 0.0274
_diffrn_reflns_limit_h_max 13
_diffrn_reflns_limit_h_min -13
_diffrn_reflns_limit_k_max 19
_diffrn_reflns_limit_k_min -19
_diffrn_reflns_limit_l_max 22
_diffrn_reflns_limit_l_min -22
_diffrn_reflns_number 24106
_diffrn_reflns_theta_full 26.00
_diffrn_reflns_theta_max 26.00
_diffrn_reflns_theta_min 1.69
_exptl_absorpt_coefficient_mu 0.125
_exptl_absorpt_correction_T_max 0.9755
_exptl_absorpt_correction_T_min 0.8299
_exptl_absorpt_correction_type multi-scan
_exptl_absorpt_process_details SADABS
_exptl_crystal_colour colourless
_exptl_crystal_density_diffrn 1.264
_exptl_crystal_density_method 'not measured'
_exptl_crystal_description block
_exptl_crystal_F_000 1256
_exptl_crystal_size_max 0.40
_exptl_crystal_size_mid 0.30
_exptl_crystal_size_min 0.20
_refine_diff_density_max 0.612
_refine_diff_density_min -0.165
_refine_diff_density_rms 0.046
_refine_ls_abs_structure_details 'Flack H D (1983), Acta Cryst. A39, 876-881'
_refine_ls_abs_structure_Flack -0.04(8)
_refine_ls_extinction_method none
_refine_ls_goodness_of_fit_ref 1.070
_refine_ls_hydrogen_treatment refall
_refine_ls_matrix_type full
_refine_ls_number_parameters 541
_refine_ls_number_reflns 6061
_refine_ls_number_restraints 0
_refine_ls_restrained_S_all 1.070
_refine_ls_R_factor_all 0.0403
_refine_ls_R_factor_gt 0.0378
_refine_ls_shift/su_max 0.006
_refine_ls_shift/su_mean 0.001
_refine_ls_structure_factor_coef Fsqd
_refine_ls_weighting_details 'calc w=1/[\s^2^(Fo^2^)+(0.0534P)^2^+0.7684P] where P=(Fo^2^+2Fc^2^)/3'
_refine_ls_weighting_scheme calc
_refine_ls_wR_factor_gt 0.0908
_refine_ls_wR_factor_ref 0.0924
_reflns_number_gt 5750
_reflns_number_total 6061
_reflns_threshold_expression >2sigma(I)
_cod_data_source_file ol062023%2Bsi20060816_112507.cif
_cod_data_source_block compound_(Sa,S)-24
_cod_depositor_comments
;
The following automatic conversions were performed:

'_symmetry_cell_setting' value 'Orthorhombic' changed to
'orthorhombic' according to
/usr/data/users/saulius/automatic-downloads/retrospective/ACS/lib/dictionaries/cif_core.dic
dictionary named 'cif_core.dic' version 2.4.2 from 2011-04-26.

Automatic conversion script
Id: cif_fix_values 2281 2013-09-26 08:29:07Z andrius 
;
_cod_original_sg_symbol_H-M P2(1)2(1)2(1)
_cod_database_code 1516743

loop_
_symmetry_equiv_pos_as_xyz
'x, y, z'
'-x+1/2, -y, z+1/2'
'-x, y+1/2, -z+1/2'
'x+1/2, -y+1/2, -z'

loop_
_atom_site_label
_atom_site_type_symbol
_atom_site_fract_x
_atom_site_fract_y
_atom_site_fract_z
_atom_site_U_iso_or_equiv
_atom_site_adp_type
_atom_site_occupancy
_atom_site_symmetry_multiplicity
_atom_site_calc_flag
P P 0.76621(4) 0.55108(3) 0.12832(3) 0.01965(12) Uani 1 1 d
C1 C 0.75660(18) 0.47043(11) 0.05701(10) 0.0177(4) Uani 1 1 d
C2 C 0.65097(18) 0.46055(13) 0.00995(11) 0.0209(4) Uani 1 1 d
H2 H 0.583(2) 0.4985(13) 0.0155(12) 0.019(5) Uiso 1 1 d
C3 C 0.64605(19) 0.39861(13) -0.04068(11) 0.0203(4) Uani 1 1 d
H3 H 0.579(2) 0.3924(14) -0.0701(12) 0.018(5) Uiso 1 1 d
C4 C 0.74723(18) 0.34197(11) -0.04853(10) 0.0180(4) Uani 1 1 d
C5 C 0.7454(2) 0.27799(12) -0.10196(11) 0.0213(4) Uani 1 1 d
H5 H 0.679(2) 0.2732(13) -0.1329(13) 0.022(6) Uiso 1 1 d
C6 C 0.8451(2) 0.22519(13) -0.10913(11) 0.0245(4) Uani 1 1 d
H6 H 0.838(2) 0.1815(14) -0.1444(12) 0.023(6) Uiso 1 1 d
C7 C 0.9508(2) 0.23382(13) -0.06335(12) 0.0253(4) Uani 1 1 d
H7 H 1.018(3) 0.1954(18) -0.0686(15) 0.043(8) Uiso 1 1 d
C8 C 0.9563(2) 0.29492(12) -0.01103(11) 0.0209(4) Uani 1 1 d
H8 H 1.025(2) 0.3006(13) 0.0208(12) 0.018(5) Uiso 1 1 d
C9 C 0.85456(18) 0.35099(11) -0.00284(10) 0.0171(4) Uani 1 1 d
C10 C 0.85609(18) 0.41636(11) 0.05057(10) 0.0163(4) Uani 1 1 d
C11 C 0.96891(17) 0.42311(11) 0.10015(10) 0.0155(4) Uani 1 1 d
N1 N 0.96266(15) 0.38546(10) 0.16412(8) 0.0171(3) Uani 1 1 d
C12 C 1.07933(18) 0.46542(11) 0.07675(10) 0.0163(4) Uani 1 1 d
C13 C 1.08980(19) 0.50848(13) 0.00927(11) 0.0221(4) Uani 1 1 d
H13 H 1.017(2) 0.5079(14) -0.0253(14) 0.030(6) Uiso 1 1 d
C14 C 1.19973(19) 0.54732(13) -0.00849(11) 0.0249(4) Uani 1 1 d
H14 H 1.207(2) 0.5753(14) -0.0556(13) 0.024(6) Uiso 1 1 d
C15 C 1.30336(19) 0.54401(13) 0.03974(11) 0.0231(4) Uani 1 1 d
H15 H 1.377(2) 0.5710(14) 0.0265(12) 0.021(6) Uiso 1 1 d
C16 C 1.29598(18) 0.50199(12) 0.10500(11) 0.0202(4) Uani 1 1 d
H16 H 1.369(2) 0.4977(15) 0.1393(14) 0.036(7) Uiso 1 1 d
C17 C 1.18271(17) 0.46260(11) 0.12566(10) 0.0165(4) Uani 1 1 d
N2 N 1.17523(15) 0.42218(10) 0.19205(8) 0.0170(3) Uani 1 1 d
C18 C 1.06795(19) 0.38707(11) 0.20748(10) 0.0172(4) Uani 1 1 d
C19 C 1.0510(2) 0.34593(12) 0.28337(10) 0.0217(4) Uani 1 1 d
C20 C 1.1785(2) 0.32439(15) 0.31814(12) 0.0297(5) Uani 1 1 d
H20A H 1.161(2) 0.3003(16) 0.3661(14) 0.034(6) Uiso 1 1 d
H20B H 1.228(2) 0.3730(16) 0.3232(13) 0.030(6) Uiso 1 1 d
H20C H 1.227(3) 0.2815(17) 0.2849(14) 0.040(7) Uiso 1 1 d
C21 C 0.9782(3) 0.40763(14) 0.33196(12) 0.0296(5) Uani 1 1 d
H21A H 0.964(2) 0.3801(14) 0.3816(13) 0.022(5) Uiso 1 1 d
H21B H 1.027(3) 0.4604(17) 0.3368(14) 0.039(7) Uiso 1 1 d
H21C H 0.896(3) 0.4179(16) 0.3063(14) 0.037(7) Uiso 1 1 d
C22 C 0.97405(19) 0.26793(12) 0.27409(10) 0.0186(4) Uani 1 1 d
O O 1.03563(13) 0.20597(8) 0.23749(8) 0.0237(3) Uani 1 1 d
C23 C 0.9546(2) 0.13412(13) 0.24494(13) 0.0263(5) Uani 1 1 d
H23A H 0.948(2) 0.1082(14) 0.1991(13) 0.021(5) Uiso 1 1 d
H23B H 0.995(2) 0.0971(15) 0.2854(14) 0.030(6) Uiso 1 1 d
C24 C 0.8298(2) 0.16981(12) 0.27129(11) 0.0226(4) Uani 1 1 d
H24 H 0.799(2) 0.1406(14) 0.3161(13) 0.024(6) Uiso 1 1 d
C25 C 0.7264(2) 0.17359(13) 0.21187(12) 0.0258(4) Uani 1 1 d
H25 H 0.665(3) 0.2056(17) 0.2314(15) 0.042(7) Uiso 1 1 d
C26 C 0.7696(3) 0.21856(17) 0.14266(14) 0.0356(6) Uani 1 1 d
H26A H 0.799(3) 0.2714(17) 0.1543(14) 0.035(7) Uiso 1 1 d
H26B H 0.700(3) 0.2183(18) 0.1062(16) 0.051(8) Uiso 1 1 d
H26C H 0.840(3) 0.1928(19) 0.1216(17) 0.054(9) Uiso 1 1 d
C27 C 0.6785(2) 0.08749(15) 0.19308(14) 0.0338(5) Uani 1 1 d
H27A H 0.750(3) 0.0548(17) 0.1720(15) 0.041(7) Uiso 1 1 d
H27B H 0.653(3) 0.0558(17) 0.2372(15) 0.043(7) Uiso 1 1 d
H27C H 0.614(3) 0.0871(16) 0.1544(15) 0.042(7) Uiso 1 1 d
N3 N 0.86398(17) 0.25414(10) 0.29704(9) 0.0235(4) Uani 1 1 d
C28 C 0.68025(18) 0.50287(12) 0.20468(11) 0.0197(4) Uani 1 1 d
C29 C 0.6087(2) 0.43137(13) 0.19754(11) 0.0243(4) Uani 1 1 d
H29 H 0.6038(19) 0.4069(13) 0.1499(12) 0.015(5) Uiso 1 1 d
C30 C 0.5507(2) 0.39572(14) 0.25800(12) 0.0280(5) Uani 1 1 d
H30 H 0.501(2) 0.3460(16) 0.2522(14) 0.030(6) Uiso 1 1 d
C31 C 0.5640(2) 0.43102(13) 0.32680(11) 0.0248(4) Uani 1 1 d
H31 H 0.527(2) 0.4047(13) 0.3696(12) 0.015(5) Uiso 1 1 d
C32 C 0.6348(2) 0.50181(14) 0.33510(12) 0.0282(5) Uani 1 1 d
H32 H 0.648(3) 0.5245(15) 0.3826(15) 0.037(7) Uiso 1 1 d
C33 C 0.6933(2) 0.53744(13) 0.27450(12) 0.0252(4) Uani 1 1 d
H33 H 0.741(2) 0.5843(15) 0.2774(12) 0.025(6) Uiso 1 1 d
C34 C 0.65590(19) 0.62862(12) 0.09272(11) 0.0208(4) Uani 1 1 d
C35 C 0.6823(2) 0.66285(13) 0.02377(12) 0.0266(5) Uani 1 1 d
H35 H 0.748(2) 0.6428(14) -0.0054(13) 0.025(6) Uiso 1 1 d
C36 C 0.6096(2) 0.72618(13) -0.00493(13) 0.0311(5) Uani 1 1 d
H36 H 0.626(2) 0.7485(14) -0.0499(13) 0.022(6) Uiso 1 1 d
C37 C 0.5082(2) 0.75593(14) 0.03541(13) 0.0314(5) Uani 1 1 d
H37 H 0.459(2) 0.7974(16) 0.0149(13) 0.030(6) Uiso 1 1 d
C38 C 0.4806(2) 0.72284(14) 0.10386(13) 0.0302(5) Uani 1 1 d
H38 H 0.409(3) 0.7442(17) 0.1294(16) 0.044(7) Uiso 1 1 d
C39 C 0.55415(19) 0.65946(12) 0.13252(12) 0.0236(4) Uani 1 1 d
H39 H 0.534(2) 0.6353(15) 0.1796(14) 0.027(6) Uiso 1 1 d

loop_
_atom_site_aniso_label
_atom_site_aniso_U_11
_atom_site_aniso_U_22
_atom_site_aniso_U_33
_atom_site_aniso_U_23
_atom_site_aniso_U_13
_atom_site_aniso_U_12
P 0.0171(2) 0.0204(2) 0.0214(2) -0.00540(19) 0.0012(2) -0.0016(2)
C1 0.0166(9) 0.0198(9) 0.0168(8) -0.0021(7) 0.0017(7) -0.0037(7)
C2 0.0150(9) 0.0239(10) 0.0236(9) -0.0002(8) 0.0006(8) 0.0000(8)
C3 0.0163(9) 0.0257(10) 0.0189(9) 0.0003(8) -0.0042(8) -0.0041(8)
C4 0.0176(9) 0.0194(9) 0.0169(8) 0.0037(7) 0.0022(8) -0.0053(8)
C5 0.0229(10) 0.0234(10) 0.0176(9) -0.0017(7) -0.0006(8) -0.0066(8)
C6 0.0303(11) 0.0207(10) 0.0225(10) -0.0055(8) 0.0011(9) -0.0053(9)
C7 0.0245(11) 0.0234(10) 0.0281(11) -0.0020(8) 0.0033(9) 0.0039(9)
C8 0.0213(10) 0.0207(10) 0.0208(10) 0.0005(8) -0.0024(8) 0.0005(8)
C9 0.0183(9) 0.0196(9) 0.0134(8) 0.0032(7) -0.0003(7) -0.0027(7)
C10 0.0168(9) 0.0183(9) 0.0138(8) 0.0028(7) 0.0015(7) -0.0039(7)
C11 0.0157(9) 0.0134(8) 0.0174(8) -0.0028(7) -0.0005(7) 0.0012(7)
N1 0.0173(8) 0.0176(8) 0.0165(7) -0.0011(6) -0.0006(6) -0.0013(7)
C12 0.0155(9) 0.0158(9) 0.0176(9) -0.0018(7) 0.0006(7) 0.0018(7)
C13 0.0196(10) 0.0261(10) 0.0207(10) 0.0045(8) -0.0021(8) -0.0002(8)
C14 0.0248(10) 0.0290(10) 0.0209(10) 0.0058(9) 0.0041(8) -0.0035(9)
C15 0.0175(10) 0.0217(10) 0.0299(10) -0.0008(9) 0.0054(8) -0.0040(8)
C16 0.0159(9) 0.0204(10) 0.0243(9) -0.0038(8) -0.0017(8) -0.0003(8)
C17 0.0182(8) 0.0133(8) 0.0181(8) -0.0035(7) 0.0007(7) 0.0032(7)
N2 0.0177(8) 0.0165(7) 0.0168(7) -0.0014(6) -0.0017(6) 0.0008(6)
C18 0.0220(9) 0.0132(8) 0.0163(9) -0.0015(7) -0.0017(8) 0.0019(7)
C19 0.0292(11) 0.0195(9) 0.0165(9) 0.0018(7) -0.0021(8) -0.0024(8)
C20 0.0372(13) 0.0286(11) 0.0233(11) 0.0079(9) -0.0130(10) -0.0107(11)
C21 0.0485(15) 0.0219(11) 0.0184(10) -0.0022(8) 0.0069(10) -0.0070(10)
C22 0.0248(10) 0.0198(9) 0.0112(8) 0.0028(7) -0.0005(8) 0.0004(8)
O 0.0206(7) 0.0189(7) 0.0317(8) -0.0022(6) 0.0019(6) -0.0012(6)
C23 0.0261(11) 0.0190(10) 0.0339(12) -0.0007(9) -0.0054(9) -0.0030(9)
C24 0.0269(10) 0.0201(10) 0.0208(9) 0.0023(8) 0.0023(9) -0.0047(8)
C25 0.0171(9) 0.0263(10) 0.0341(11) 0.0022(9) 0.0015(9) -0.0025(9)
C26 0.0336(13) 0.0367(14) 0.0366(13) 0.0122(10) -0.0155(11) -0.0129(11)
C27 0.0338(13) 0.0343(13) 0.0332(13) 0.0046(10) -0.0067(11) -0.0121(11)
N3 0.0294(9) 0.0228(9) 0.0181(8) -0.0006(7) 0.0037(7) -0.0038(7)
C28 0.0156(9) 0.0218(10) 0.0216(9) -0.0024(8) -0.0011(8) 0.0038(8)
C29 0.0292(11) 0.0260(11) 0.0177(10) -0.0048(8) -0.0011(8) -0.0017(9)
C30 0.0329(12) 0.0234(11) 0.0275(11) -0.0030(9) -0.0008(9) -0.0036(9)
C31 0.0266(10) 0.0267(11) 0.0209(10) -0.0007(8) 0.0021(8) 0.0051(9)
C32 0.0294(11) 0.0355(12) 0.0197(10) -0.0103(9) -0.0001(9) 0.0007(10)
C33 0.0225(10) 0.0260(11) 0.0271(10) -0.0096(9) 0.0004(8) -0.0044(9)
C34 0.0206(10) 0.0151(9) 0.0268(10) -0.0052(8) -0.0030(8) -0.0003(8)
C35 0.0265(11) 0.0251(11) 0.0281(11) -0.0042(9) 0.0038(9) -0.0028(9)
C36 0.0432(14) 0.0253(11) 0.0247(11) 0.0007(9) -0.0035(10) -0.0076(10)
C37 0.0332(12) 0.0228(11) 0.0380(12) -0.0023(9) -0.0088(10) 0.0033(10)
C38 0.0274(11) 0.0245(11) 0.0387(13) -0.0058(9) -0.0012(10) 0.0027(9)
C39 0.0219(10) 0.0206(10) 0.0284(10) -0.0019(9) -0.0002(9) -0.0025(8)

loop_
_atom_type_symbol
_atom_type_description
_atom_type_scat_dispersion_real
_atom_type_scat_dispersion_imag
_atom_type_scat_source
C C 0.0033 0.0016 'International Tables Vol C Tables 4.2.6.8 and 6.1.1.4'
H H 0.0000 0.0000 'International Tables Vol C Tables 4.2.6.8 and 6.1.1.4'
N N 0.0061 0.0033 'International Tables Vol C Tables 4.2.6.8 and 6.1.1.4'
O O 0.0106 0.0060 'International Tables Vol C Tables 4.2.6.8 and 6.1.1.4'
P P 0.1023 0.0942 'International Tables Vol C Tables 4.2.6.8 and 6.1.1.4'

loop_
_geom_angle_atom_site_label_1
_geom_angle_atom_site_label_2
_geom_angle_atom_site_label_3
_geom_angle
C28 P C34 103.73(9)
C28 P C1 101.67(9)
C34 P C1 101.61(9)
C10 C1 C2 119.05(16)
C10 C1 P 117.82(14)
C2 C1 P 123.12(14)
C3 C2 C1 121.28(18)
C3 C2 H2 121.1(13)
C1 C2 H2 117.6(13)
C2 C3 C4 120.89(18)
C2 C3 H3 121.0(14)
C4 C3 H3 118.1(14)
C5 C4 C9 119.04(18)
C5 C4 C3 121.92(18)
C9 C4 C3 119.02(17)
C6 C5 C4 120.64(19)
C6 C5 H5 119.6(14)
C4 C5 H5 119.7(14)
C5 C6 C7 120.17(19)
C5 C6 H6 117.4(14)
C7 C6 H6 122.4(14)
C8 C7 C6 121.0(2)
C8 C7 H7 120.4(17)
C6 C7 H7 118.6(17)
C7 C8 C9 120.02(19)
C7 C8 H8 122.0(14)
C9 C8 H8 118.0(13)
C4 C9 C8 119.13(17)
C4 C9 C10 118.67(17)
C8 C9 C10 122.20(17)
C1 C10 C9 121.08(17)
C1 C10 C11 121.09(16)
C9 C10 C11 117.82(16)
N1 C11 C12 121.89(17)
N1 C11 C10 117.06(16)
C12 C11 C10 120.99(16)
C11 N1 C18 117.25(16)
C13 C12 C17 119.89(17)
C13 C12 C11 124.06(17)
C17 C12 C11 116.05(16)
C14 C13 C12 119.90(19)
C14 C13 H13 121.3(14)
C12 C13 H13 118.7(14)
C13 C14 C15 120.41(19)
C13 C14 H14 119.3(14)
C15 C14 H14 120.2(14)
C16 C15 C14 120.78(18)
C16 C15 H15 120.4(14)
C14 C15 H15 118.8(14)
C15 C16 C17 120.16(18)
C15 C16 H16 122.1(14)
C17 C16 H16 117.8(14)
N2 C17 C16 119.78(17)
N2 C17 C12 121.39(17)
C16 C17 C12 118.83(17)
C18 N2 C17 116.49(16)
N2 C18 N1 126.91(17)
N2 C18 C19 118.82(17)
N1 C18 C19 114.19(17)
C22 C19 C20 109.55(17)
C22 C19 C18 108.91(15)
C20 C19 C18 111.22(17)
C22 C19 C21 109.36(18)
C20 C19 C21 110.84(18)
C18 C19 C21 106.90(16)
C19 C20 H20A 106.6(15)
C19 C20 H20B 109.9(15)
H20A C20 H20B 111(2)
C19 C20 H20C 110.1(14)
H20A C20 H20C 110(2)
H20B C20 H20C 109(2)
C19 C21 H21A 107.3(12)
C19 C21 H21B 110.0(15)
H21A C21 H21B 112(2)
C19 C21 H21C 106.2(15)
H21A C21 H21C 111(2)
H21B C21 H21C 110(2)
N3 C22 O 118.34(17)
N3 C22 C19 127.76(18)
O C22 C19 113.89(16)
C22 O C23 104.85(15)
O C23 C24 104.07(16)
O C23 H23A 108.6(14)
C24 C23 H23A 112.6(15)
O C23 H23B 106.3(13)
C24 C23 H23B 110.9(13)
H23A C23 H23B 113.7(19)
N3 C24 C23 103.44(16)
N3 C24 C25 110.99(17)
C23 C24 C25 114.67(18)
N3 C24 H24 105.0(13)
C23 C24 H24 111.4(14)
C25 C24 H24 110.6(14)
C27 C25 C26 110.69(19)
C27 C25 C24 111.06(18)
C26 C25 C24 112.36(18)
C27 C25 H25 111.9(17)
C26 C25 H25 105.5(17)
C24 C25 H25 105.1(17)
C25 C26 H26A 110.6(16)
C25 C26 H26B 108.8(17)
H26A C26 H26B 114(2)
C25 C26 H26C 111.4(19)
H26A C26 H26C 103(2)
H26B C26 H26C 109(2)
C25 C27 H27A 108.5(15)
C25 C27 H27B 112.7(16)
H27A C27 H27B 104(2)
C25 C27 H27C 113.6(16)
H27A C27 H27C 105(2)
H27B C27 H27C 112(2)
C22 N3 C24 106.58(17)
C29 C28 C33 118.26(19)
C29 C28 P 123.78(15)
C33 C28 P 117.86(15)
C30 C29 C28 121.10(19)
C30 C29 H29 121.5(13)
C28 C29 H29 117.4(13)
C31 C30 C29 119.9(2)
C31 C30 H30 119.8(15)
C29 C30 H30 120.3(15)
C32 C31 C30 119.9(2)
C32 C31 H31 119.8(13)
C30 C31 H31 120.2(13)
C31 C32 C33 120.18(19)
C31 C32 H32 120.1(16)
C33 C32 H32 119.6(16)
C32 C33 C28 120.64(19)
C32 C33 H33 123.2(14)
C28 C33 H33 116.2(14)
C39 C34 C35 118.60(19)
C39 C34 P 123.98(16)
C35 C34 P 117.23(16)
C36 C35 C34 121.2(2)
C36 C35 H35 117.5(14)
C34 C35 H35 121.3(14)
C35 C36 C37 119.4(2)
C35 C36 H36 121.7(15)
C37 C36 H36 118.9(15)
C38 C37 C36 120.2(2)
C38 C37 H37 121.2(15)
C36 C37 H37 118.6(16)
C37 C38 C39 120.1(2)
C37 C38 H38 117.7(17)
C39 C38 H38 122.2(17)
C38 C39 C34 120.5(2)
C38 C39 H39 120.2(15)
C34 C39 H39 119.3(15)

loop_
_geom_bond_atom_site_label_1
_geom_bond_atom_site_label_2
_geom_bond_distance
P C28 1.834(2)
P C34 1.834(2)
P C1 1.8393(18)
C1 C10 1.377(3)
C1 C2 1.420(3)
C2 C3 1.360(3)
C2 H2 0.95(2)
C3 C4 1.420(3)
C3 H3 0.90(2)
C4 C5 1.417(3)
C4 C9 1.418(3)
C5 C6 1.368(3)
C5 H5 0.91(2)
C6 C7 1.404(3)
C6 H6 0.96(2)
C7 C8 1.371(3)
C7 H7 0.95(3)
C8 C9 1.419(3)
C8 H8 0.94(2)
C9 C10 1.434(3)
C10 C11 1.503(3)
C11 N1 1.312(2)
C11 C12 1.424(3)
N1 C18 1.369(2)
C12 C13 1.412(3)
C12 C17 1.414(3)
C13 C14 1.366(3)
C13 H13 0.99(3)
C14 C15 1.408(3)
C14 H14 0.97(2)
C15 C16 1.367(3)
C15 H15 0.93(2)
C16 C17 1.413(3)
C16 H16 1.00(3)
C17 N2 1.372(2)
N2 C18 1.305(3)
C18 C19 1.539(3)
C19 C22 1.513(3)
C19 C20 1.535(3)
C19 C21 1.540(3)
C20 H20A 0.97(3)
C20 H20B 0.95(3)
C20 H20C 1.05(3)
C21 H21A 1.02(2)
C21 H21B 1.00(3)
C21 H21C 1.00(3)
C22 N3 1.262(3)
C22 O 1.368(2)
O C23 1.452(2)
C23 C24 1.525(3)
C23 H23A 0.93(2)
C23 H23B 1.04(2)
C24 N3 1.486(3)
C24 C25 1.541(3)
C24 H24 1.00(2)
C25 C27 1.521(3)
C25 C26 1.522(3)
C25 H25 0.90(3)
C26 H26A 0.93(3)
C26 H26B 1.00(3)
C26 H26C 0.94(3)
C27 H27A 1.00(3)
C27 H27B 0.99(3)
C27 H27C 0.98(3)
C28 C29 1.390(3)
C28 C33 1.391(3)
C29 C30 1.384(3)
C29 H29 0.95(2)
C30 C31 1.379(3)
C30 H30 0.97(3)
C31 C32 1.378(3)
C31 H31 0.97(2)
C32 C33 1.388(3)
C32 H32 0.95(3)
C33 H33 0.91(2)
C34 C39 1.393(3)
C34 C35 1.396(3)
C35 C36 1.385(3)
C35 H35 0.94(2)
C36 C37 1.389(3)
C36 H36 0.91(2)
C37 C38 1.383(3)
C37 H37 0.93(3)
C38 C39 1.390(3)
C38 H38 0.96(3)
C39 H39 0.96(3)

loop_
_geom_torsion_atom_site_label_1
_geom_torsion_atom_site_label_2
_geom_torsion_atom_site_label_3
_geom_torsion_atom_site_label_4
_geom_torsion
C28 P C1 C10 -95.50(15)
C34 P C1 C10 157.65(15)
C28 P C1 C2 83.09(17)
C34 P C1 C2 -23.77(17)
C10 C1 C2 C3 0.5(3)
P C1 C2 C3 -178.08(15)
C1 C2 C3 C4 -0.5(3)
C2 C3 C4 C5 -178.63(18)
C2 C3 C4 C9 -0.3(3)
C9 C4 C5 C6 0.5(3)
C3 C4 C5 C6 178.88(18)
C4 C5 C6 C7 0.1(3)
C5 C6 C7 C8 -0.1(3)
C6 C7 C8 C9 -0.4(3)
C5 C4 C9 C8 -1.0(3)
C3 C4 C9 C8 -179.44(17)
C5 C4 C9 C10 179.41(17)
C3 C4 C9 C10 1.0(3)
C7 C8 C9 C4 1.0(3)
C7 C8 C9 C10 -179.46(18)
C2 C1 C10 C9 0.3(3)
P C1 C10 C9 178.92(14)
C2 C1 C10 C11 -178.72(16)
P C1 C10 C11 -0.1(2)
C4 C9 C10 C1 -1.0(3)
C8 C9 C10 C1 179.44(18)
C4 C9 C10 C11 178.02(16)
C8 C9 C10 C11 -1.5(3)
C1 C10 C11 N1 85.9(2)
C9 C10 C11 N1 -93.1(2)
C1 C10 C11 C12 -96.9(2)
C9 C10 C11 C12 84.1(2)
C12 C11 N1 C18 -1.1(3)
C10 C11 N1 C18 176.03(16)
N1 C11 C12 C13 -178.46(18)
C10 C11 C12 C13 4.5(3)
N1 C11 C12 C17 1.6(3)
C10 C11 C12 C17 -175.47(16)
C17 C12 C13 C14 -0.1(3)
C11 C12 C13 C14 179.98(19)
C12 C13 C14 C15 0.7(3)
C13 C14 C15 C16 0.0(3)
C14 C15 C16 C17 -1.3(3)
C15 C16 C17 N2 -178.49(17)
C15 C16 C17 C12 1.9(3)
C13 C12 C17 N2 179.20(17)
C11 C12 C17 N2 -0.8(3)
C13 C12 C17 C16 -1.2(3)
C11 C12 C17 C16 178.74(16)
C16 C17 N2 C18 -179.86(17)
C12 C17 N2 C18 -0.3(2)
C17 N2 C18 N1 0.8(3)
C17 N2 C18 C19 -175.88(16)
C11 N1 C18 N2 -0.1(3)
C11 N1 C18 C19 176.71(16)
N2 C18 C19 C22 -142.29(18)
N1 C18 C19 C22 40.6(2)
N2 C18 C19 C20 -21.5(2)
N1 C18 C19 C20 161.41(17)
N2 C18 C19 C21 99.7(2)
N1 C18 C19 C21 -77.5(2)
C20 C19 C22 N3 126.1(2)
C18 C19 C22 N3 -112.1(2)
C21 C19 C22 N3 4.4(3)
C20 C19 C22 O -52.5(2)
C18 C19 C22 O 69.4(2)
C21 C19 C22 O -174.14(17)
N3 C22 O C23 -7.5(2)
C19 C22 O C23 171.22(16)
C22 O C23 C24 14.4(2)
O C23 C24 N3 -16.2(2)
O C23 C24 C25 104.80(19)
N3 C24 C25 C27 -172.18(18)
C23 C24 C25 C27 71.1(2)
N3 C24 C25 C26 63.2(2)
C23 C24 C25 C26 -53.5(2)
O C22 N3 C24 -3.5(2)
C19 C22 N3 C24 177.98(18)
C23 C24 N3 C22 12.4(2)
C25 C24 N3 C22 -111.10(19)
C34 P C28 C29 93.78(18)
C1 P C28 C29 -11.42(19)
C34 P C28 C33 -89.92(17)
C1 P C28 C33 164.89(16)
C33 C28 C29 C30 0.6(3)
P C28 C29 C30 176.94(17)
C28 C29 C30 C31 -0.3(3)
C29 C30 C31 C32 0.2(3)
C30 C31 C32 C33 -0.3(3)
C31 C32 C33 C28 0.7(3)
C29 C28 C33 C32 -0.8(3)
P C28 C33 C32 -177.33(16)
C28 P C34 C39 19.46(19)
C1 P C34 C39 124.70(17)
C28 P C34 C35 -165.66(15)
C1 P C34 C35 -60.43(17)
C39 C34 C35 C36 0.1(3)
P C34 C35 C36 -175.10(17)
C34 C35 C36 C37 -0.3(3)
C35 C36 C37 C38 0.4(3)
C36 C37 C38 C39 -0.2(3)
C37 C38 C39 C34 -0.1(3)
C35 C34 C39 C38 0.2(3)
P C34 C39 C38 174.96(16)
